data_1547450
loop_
_publ_author_name
'Anuradha R. Pallipurath'
'Jonathan M. Skelton'
'Mark R. Warren'
'Naghmeh Kamali'
'Patrick McArdle'
'Andrea Erxleben'

_publ_section_title
;
 Sulfamerazine: Understanding the Influence of Slip Planes in the
 Polymorphic Phase Transformation through X-Ray Crystallographic Studies
 and ab Initio Lattice Dynamics
;
_journal_name_full 'Molecular Pharmaceutics'
_journal_page_first 3735
_journal_page_last 3748
_journal_paper_doi 10.1021/acs.molpharmaceut.5b00504
_journal_volume 12
_journal_year 2015
_chemical_formula_moiety 'C11 H12 N4 O2 S'
_chemical_formula_sum 'C11 H12 N4 O2 S'
_chemical_formula_weight 264.31
_chemical_name_common Sulfamerazine
_chemical_name_systematic 4-amino-N-(4-methylpyrimidin-2-yl)
_space_group_crystal_system orthorhombic
_space_group_IT_number 61
_space_group_name_Hall '-P 2ac 2ab'
_space_group_name_H-M_alt 'P b c a'
_symmetry_space_group_name_Hall '-P 2ac 2ab'
_symmetry_space_group_name_H-M 'P b c a'
_atom_sites_solution_hydrogens mixed
_cell_angle_alpha 90
_cell_angle_beta 90
_cell_angle_gamma 90
_cell_formula_units_Z 8
_cell_length_a 9.1405(3)
_cell_length_b 11.6923(2)
_cell_length_c 22.8838(4)
_cell_measurement_reflns_used 7282
_cell_measurement_temperature 280
_cell_measurement_theta_max 28.8090
_cell_measurement_theta_min 1.7240
_cell_volume 2445.67(10)
_computing_cell_refinement
;
CrysAlisPro, Agilent Technologies,
Version 1.171.37.34 (release 22-05-2014 CrysAlis171 .NET)
(compiled May 22 2014,16:03:01)
;
_computing_data_collection
;
CrysAlisPro, Agilent Technologies,
Version 1.171.37.34 (release 22-05-2014 CrysAlis171 .NET)
(compiled May 22 2014,16:03:01)
;
_computing_data_reduction
;
CrysAlisPro, Agilent Technologies,
Version 1.171.37.34 (release 22-05-2014 CrysAlis171 .NET)
(compiled May 22 2014,16:03:01)
;
_computing_molecular_graphics OSCAIL
_computing_structure_refinement 'SHELXL-2014/7 (Sheldrick, 2014)'
_computing_structure_solution SHELXT
_diffrn_ambient_temperature 280
_diffrn_measured_fraction_theta_full 0.990
_diffrn_measured_fraction_theta_max 0.973
_diffrn_measurement_device 'CrystalLogic Kappa (3 circle)'
_diffrn_measurement_device_type 'Rigaku Saturn724+ (2x2 bin mode)'
_diffrn_measurement_method
;
omega rotation with 1 degree frames
;
_diffrn_measurement_specimen_support 'MiTeGen loop'
_diffrn_radiation_monochromator 'double crystal Silicon 111'
_diffrn_radiation_source 'Diamond Light Source Beamline I19'
_diffrn_radiation_type Synchrotron
_diffrn_radiation_wavelength 0.68890
_diffrn_reflns_av_R_equivalents 0.1173
_diffrn_reflns_av_unetI/netI 0.0598
_diffrn_reflns_Laue_measured_fraction_full 0.990
_diffrn_reflns_Laue_measured_fraction_max 0.973
_diffrn_reflns_limit_h_max 12
_diffrn_reflns_limit_h_min -11
_diffrn_reflns_limit_k_max 16
_diffrn_reflns_limit_k_min -13
_diffrn_reflns_limit_l_max 32
_diffrn_reflns_limit_l_min -31
_diffrn_reflns_number 21670
_diffrn_reflns_point_group_measured_fraction_full 0.990
_diffrn_reflns_point_group_measured_fraction_max 0.973
_diffrn_reflns_theta_full 24.415
_diffrn_reflns_theta_max 29.470
_diffrn_reflns_theta_min 1.725
_exptl_absorpt_coefficient_mu 0.265
_exptl_absorpt_correction_T_max 1.00000
_exptl_absorpt_correction_type multi-scan
_exptl_absorpt_process_details
;
CrysAlisPro, Agilent Technologies,
Version 1.171.36.28 (release 01-02-2013 CrysAlis171 .NET)
Empirical absorption correction using spherical harmonics,
implemented in SCALE3 ABSPACK scaling algorithm.
;
_exptl_crystal_colour Colourless
_exptl_crystal_density_diffrn 1.436
_exptl_crystal_description Parallelepiped
_exptl_crystal_F_000 1104
_exptl_crystal_size_max 0.50
_exptl_crystal_size_mid 0.40
_exptl_crystal_size_min 0.20
_refine_diff_density_max 0.245
_refine_diff_density_min -0.424
_refine_diff_density_rms 0.069
_refine_ls_extinction_coef .
_refine_ls_extinction_method none
_refine_ls_goodness_of_fit_ref 1.040
_refine_ls_hydrogen_treatment mixed
_refine_ls_matrix_type full
_refine_ls_number_parameters 176
_refine_ls_number_reflns 3627
_refine_ls_number_restraints 0
_refine_ls_restrained_S_all 1.040
_refine_ls_R_factor_all 0.0907
_refine_ls_R_factor_gt 0.0605
_refine_ls_shift/su_max 0.000
_refine_ls_shift/su_mean 0.000
_refine_ls_structure_factor_coef Fsqd
_refine_ls_weighting_details 'w=1/[\s^2^(Fo^2^)+(0.0463P)^2^+1.4827P] where P=(Fo^2^+2Fc^2^)/3'
_refine_ls_weighting_scheme calc
_refine_ls_wR_factor_gt 0.1339
_refine_ls_wR_factor_ref 0.1558
_reflns_Friedel_coverage 0.000
_reflns_Friedel_fraction_full .
_reflns_Friedel_fraction_max .
_reflns_number_gt 2442
_reflns_number_total 3627
_reflns_threshold_expression 'I > 2\s(I)'
_cod_data_source_file Exp_Form-II2FSynchrotron_Form-II_280K.cif
_cod_data_source_block 280k_smz-f2_a
_cod_database_code 1547450
_shelx_space_group_comment
;
The symmetry employed for this shelxl refinement is uniquely defined
by the following loop, which should always be used as a source of
symmetry information in preference to the above space-group names.
They are only intended as comments.
;
_shelx_estimated_absorpt_t_min 0.879
_shelx_estimated_absorpt_t_max 0.949

loop_
_space_group_symop_operation_xyz
'x, y, z'
'-x+1/2, -y, z+1/2'
'-x, y+1/2, -z+1/2'
'x+1/2, -y+1/2, -z'
'-x, -y, -z'
'x-1/2, y, -z-1/2'
'x, -y-1/2, z-1/2'
'-x-1/2, y-1/2, z'

loop_
_atom_site_label
_atom_site_type_symbol
_atom_site_fract_x
_atom_site_fract_y
_atom_site_fract_z
_atom_site_U_iso_or_equiv
_atom_site_adp_type
_atom_site_occupancy
_atom_site_site_symmetry_order
_atom_site_calc_flag
_atom_site_refinement_flags_posn
_atom_site_refinement_flags_adp
_atom_site_refinement_flags_occupancy
_atom_site_disorder_assembly
_atom_site_disorder_group
S1 S 0.33302(7) 0.34662(5) 0.38984(2) 0.03851(18) Uani 1 1 d . . . . .
O2 O 0.19808(19) 0.39698(15) 0.40962(7) 0.0470(4) Uani 1 1 d . . . . .
O1 O 0.3430(2) 0.22510(13) 0.38634(7) 0.0502(5) Uani 1 1 d . . . . .
N4 N 0.6663(2) 0.42620(17) 0.48550(8) 0.0424(5) Uani 1 1 d . . . . .
N3 N 0.6551(2) 0.28625(16) 0.40926(9) 0.0442(5) Uani 1 1 d . . . . .
N2 N 0.4518(2) 0.39486(18) 0.43786(9) 0.0422(5) Uani 1 1 d . . . . .
N1 N 0.4575(3) 0.5331(3) 0.15560(11) 0.0597(7) Uani 1 1 d . . . . .
C1 C 0.3764(3) 0.40446(19) 0.32194(9) 0.0388(5) Uani 1 1 d . . . . .
C2 C 0.4494(3) 0.3391(2) 0.28051(11) 0.0518(7) Uani 1 1 d . . . . .
H2 H 0.4786 0.2651 0.2896 0.067 Uiso 1 1 calc R U . . .
C3 C 0.4786(3) 0.3831(2) 0.22618(11) 0.0550(7) Uani 1 1 d . . . . .
H3 H 0.5291 0.3388 0.1991 0.071 Uiso 1 1 calc R U . . .
C4 C 0.4338(3) 0.4936(2) 0.21069(10) 0.0456(6) Uani 1 1 d . . . . .
C5 C 0.3614(3) 0.55896(19) 0.25337(12) 0.0481(6) Uani 1 1 d . . . . .
H5 H 0.3314 0.6329 0.2444 0.062 Uiso 1 1 calc R U . . .
C6 C 0.3339(3) 0.5153(2) 0.30828(10) 0.0438(6) Uani 1 1 d . . . . .
H6 H 0.2870 0.5601 0.3361 0.057 Uiso 1 1 calc R U . . .
C7 C 0.5975(3) 0.36662(18) 0.44353(9) 0.0375(5) Uani 1 1 d . . . . .
C8 C 0.8070(3) 0.4012(2) 0.49283(11) 0.0488(6) Uani 1 1 d . . . . .
H8 H 0.8592 0.4403 0.5215 0.063 Uiso 1 1 calc R U . . .
C9 C 0.8786(3) 0.3207(2) 0.46029(11) 0.0511(6) Uani 1 1 d . . . . .
H9 H 0.9774 0.3054 0.4660 0.066 Uiso 1 1 calc R U . . .
C10 C 0.7978(3) 0.2629(2) 0.41841(11) 0.0473(6) Uani 1 1 d . . . . .
C11 C 0.8661(4) 0.1704(3) 0.38201(15) 0.0674(9) Uani 1 1 d . . . . .
H11A H 0.8227 0.0981 0.3918 0.088 Uiso 1 1 calc R U . . .
H11B H 0.9693 0.1675 0.3896 0.088 Uiso 1 1 calc R U . . .
H11C H 0.8500 0.1864 0.3414 0.088 Uiso 1 1 calc R U . . .
H1N2 H 0.423(3) 0.447(2) 0.4587(12) 0.046(7) Uiso 1 1 d . . . . .
H1N1 H 0.511(4) 0.493(3) 0.1356(16) 0.071(11) Uiso 1 1 d . . . . .
H2N1 H 0.452(3) 0.605(3) 0.1490(14) 0.064(9) Uiso 1 1 d . . . . .

loop_
_atom_site_aniso_label
_atom_site_aniso_U_11
_atom_site_aniso_U_22
_atom_site_aniso_U_33
_atom_site_aniso_U_23
_atom_site_aniso_U_13
_atom_site_aniso_U_12
S1 0.0398(4) 0.0406(3) 0.0351(3) -0.0031(2) -0.0002(2) -0.0046(2)
O2 0.0360(10) 0.0633(11) 0.0417(9) -0.0010(7) 0.0007(7) -0.0028(8)
O1 0.0651(13) 0.0384(9) 0.0471(10) -0.0013(7) -0.0003(8) -0.0099(8)
N4 0.0397(13) 0.0480(11) 0.0394(9) -0.0032(8) -0.0026(8) 0.0020(9)
N3 0.0459(13) 0.0450(11) 0.0417(10) -0.0021(8) 0.0054(9) 0.0078(9)
N2 0.0398(13) 0.0439(10) 0.0428(10) -0.0103(8) -0.0048(8) 0.0063(9)
N1 0.079(2) 0.0528(14) 0.0477(13) 0.0046(10) 0.0180(12) 0.0014(13)
C1 0.0405(14) 0.0401(11) 0.0358(10) -0.0030(8) 0.0007(9) -0.0025(9)
C2 0.0642(19) 0.0446(13) 0.0468(13) 0.0001(10) 0.0099(12) 0.0133(12)
C3 0.070(2) 0.0492(14) 0.0458(13) -0.0033(10) 0.0173(13) 0.0116(13)
C4 0.0496(16) 0.0462(12) 0.0409(12) -0.0018(9) 0.0071(10) -0.0060(11)
C5 0.0568(17) 0.0354(11) 0.0520(13) 0.0014(10) 0.0060(12) -0.0011(11)
C6 0.0476(16) 0.0393(11) 0.0445(12) -0.0061(9) 0.0084(10) -0.0016(10)
C7 0.0390(14) 0.0399(11) 0.0337(10) 0.0018(8) 0.0016(9) 0.0022(10)
C8 0.0398(15) 0.0631(16) 0.0436(12) 0.0007(11) -0.0054(11) 0.0029(12)
C9 0.0379(15) 0.0638(16) 0.0514(14) 0.0091(12) 0.0017(11) 0.0082(12)
C10 0.0477(16) 0.0466(13) 0.0477(13) 0.0088(10) 0.0099(11) 0.0097(11)
C11 0.063(2) 0.0623(17) 0.077(2) -0.0074(14) 0.0169(16) 0.0185(15)

loop_
_atom_type_symbol
_atom_type_description
_atom_type_scat_dispersion_real
_atom_type_scat_dispersion_imag
_atom_type_scat_source
C C 0.0033 0.0016 'International Tables Vol C Tables 4.2.6.8 and 6.1.1.4'
H H 0.0000 0.0000 'International Tables Vol C Tables 4.2.6.8 and 6.1.1.4'
N N 0.0061 0.0033 'International Tables Vol C Tables 4.2.6.8 and 6.1.1.4'
O O 0.0106 0.0060 'International Tables Vol C Tables 4.2.6.8 and 6.1.1.4'
S S 0.1246 0.1234 'International Tables Vol C Tables 4.2.6.8 and 6.1.1.4'

loop_
_geom_angle_atom_site_label_1
_geom_angle_atom_site_label_2
_geom_angle_atom_site_label_3
_geom_angle
_geom_angle_site_symmetry_1
_geom_angle_site_symmetry_3
O1 S1 O2 118.69(11) . .
O1 S1 N2 109.68(11) . .
O2 S1 N2 102.42(11) . .
O1 S1 C1 108.81(10) . .
O2 S1 C1 108.49(11) . .
N2 S1 C1 108.24(11) . .
C8 N4 C7 115.4(2) . .
C7 N3 C10 115.7(2) . .
C7 N2 S1 128.22(17) . .
C7 N2 H1N2 116(2) . .
S1 N2 H1N2 116(2) . .
C4 N1 H1N1 115(2) . .
C4 N1 H2N1 119(2) . .
H1N1 N1 H2N1 120(3) . .
C2 C1 C6 119.6(2) . .
C2 C1 S1 120.35(18) . .
C6 C1 S1 120.00(17) . .
C3 C2 C1 120.4(2) . .
C3 C2 H2 119.8 . .
C1 C2 H2 119.8 . .
C2 C3 C4 121.2(2) . .
C2 C3 H3 119.4 . .
C4 C3 H3 119.4 . .
N1 C4 C3 120.1(2) . .
N1 C4 C5 122.3(2) . .
C3 C4 C5 117.6(2) . .
C6 C5 C4 121.2(2) . .
C6 C5 H5 119.4 . .
C4 C5 H5 119.4 . .
C5 C6 C1 120.0(2) . .
C5 C6 H6 120.0 . .
C1 C6 H6 120.0 . .
N3 C7 N4 127.0(2) . .
N3 C7 N2 119.7(2) . .
N4 C7 N2 113.3(2) . .
N4 C8 C9 123.1(3) . .
N4 C8 H8 118.5 . .
C9 C8 H8 118.5 . .
C8 C9 C10 117.2(3) . .
C8 C9 H9 121.4 . .
C10 C9 H9 121.4 . .
N3 C10 C9 121.6(2) . .
N3 C10 C11 117.5(3) . .
C9 C10 C11 120.9(3) . .
C10 C11 H11A 109.5 . .
C10 C11 H11B 109.5 . .
H11A C11 H11B 109.5 . .
C10 C11 H11C 109.5 . .
H11A C11 H11C 109.5 . .
H11B C11 H11C 109.5 . .

loop_
_geom_bond_atom_site_label_1
_geom_bond_atom_site_label_2
_geom_bond_distance
_geom_bond_site_symmetry_2
S1 O1 1.4261(17) .
S1 O2 1.4398(19) .
S1 N2 1.644(2) .
S1 C1 1.740(2) .
N4 C8 1.330(3) .
N4 C7 1.342(3) .
N3 C7 1.332(3) .
N3 C10 1.349(3) .
N2 C7 1.379(3) .
N2 H1N2 0.82(3) .
N1 C4 1.360(3) .
N1 H1N1 0.81(4) .
N1 H2N1 0.86(3) .
C1 C2 1.388(3) .
C1 C6 1.389(3) .
C2 C3 1.372(4) .
C2 H2 0.9300 .
C3 C4 1.401(4) .
C3 H3 0.9300 .
C4 C5 1.406(3) .
C5 C6 1.379(3) .
C5 H5 0.9300 .
C6 H6 0.9300 .
C8 C9 1.367(4) .
C8 H8 0.9300 .
C9 C10 1.386(4) .
C9 H9 0.9300 .
C10 C11 1.501(4) .
C11 H11A 0.9600 .
C11 H11B 0.9600 .
C11 H11C 0.9600 .

loop_
_geom_hbond_atom_site_label_D
_geom_hbond_atom_site_label_H
_geom_hbond_atom_site_label_A
_geom_hbond_distance_DH
_geom_hbond_distance_HA
_geom_hbond_distance_DA
_geom_hbond_angle_DHA
_geom_hbond_site_symmetry_A
C6 H6 O1 0.93 2.54 3.439(3) 162.4 8_665
C8 H8 O2 0.93 2.53 3.249(3) 134.7 5_666
C9 H9 O2 0.93 2.62 3.266(3) 126.8 1_655
N2 H1N2 N4 0.82(3) 2.12(3) 2.936(3) 175(3) 5_666
N1 H1N1 O2 0.81(4) 2.30(4) 3.098(4) 168(3) 6_656
N1 H2N1 O1 0.86(3) 2.47(3) 3.047(3) 125(3) 3_655
N1 H2N1 N3 0.86(3) 2.69(3) 3.468(4) 152(3) 3_655

loop_
_geom_torsion_atom_site_label_1
_geom_torsion_atom_site_label_2
_geom_torsion_atom_site_label_3
_geom_torsion_atom_site_label_4
_geom_torsion
_geom_torsion_site_symmetry_1
_geom_torsion_site_symmetry_2
_geom_torsion_site_symmetry_3
_geom_torsion_site_symmetry_4
O1 S1 N2 C7 47.1(2) . . . .
O2 S1 N2 C7 174.0(2) . . . .
C1 S1 N2 C7 -71.5(2) . . . .
O1 S1 C1 C2 -17.2(3) . . . .
O2 S1 C1 C2 -147.6(2) . . . .
N2 S1 C1 C2 102.0(2) . . . .
O1 S1 C1 C6 160.8(2) . . . .
O2 S1 C1 C6 30.3(2) . . . .
N2 S1 C1 C6 -80.1(2) . . . .
C6 C1 C2 C3 -0.5(4) . . . .
S1 C1 C2 C3 177.5(2) . . . .
C1 C2 C3 C4 -1.1(5) . . . .
C2 C3 C4 N1 -176.7(3) . . . .
C2 C3 C4 C5 1.8(4) . . . .
N1 C4 C5 C6 177.6(3) . . . .
C3 C4 C5 C6 -0.8(4) . . . .
C4 C5 C6 C1 -0.8(4) . . . .
C2 C1 C6 C5 1.5(4) . . . .
S1 C1 C6 C5 -176.5(2) . . . .
C10 N3 C7 N4 0.3(3) . . . .
C10 N3 C7 N2 -179.0(2) . . . .
C8 N4 C7 N3 0.2(3) . . . .
C8 N4 C7 N2 179.5(2) . . . .
S1 N2 C7 N3 -4.0(3) . . . .
S1 N2 C7 N4 176.60(17) . . . .
C7 N4 C8 C9 0.1(4) . . . .
N4 C8 C9 C10 -0.7(4) . . . .
C7 N3 C10 C9 -1.0(3) . . . .
C7 N3 C10 C11 178.2(2) . . . .
C8 C9 C10 N3 1.2(4) . . . .
C8 C9 C10 C11 -177.9(3) . . . .
